data_4324977
loop_
_publ_author_name
'Matthew R. MacDonald'
'Joseph W. Ziller'
'William J. Evans'

_publ_contact_author
; 
Professor William J. Evans
Department of Chemistry
1102 Natural Sciences II
University of California, Irvine
Irvine, CA 92697-2025
;
_publ_contact_author_email wevans@uci.edu
_publ_contact_author_fax '1  949 824 2210'
_publ_contact_author_phone '1  949 824 5174'
_publ_section_title
;
 Coordination and Reductive Chemistry of Tetraphenylborate Complexes of
 Trivalent Rare Earth Metallocene Cations, [(C5Me5)2Ln][(\m-Ph)2BPh2]
;
_journal_name_full 'Inorganic Chemistry'
_journal_page_first 4092
_journal_page_last 4106
_journal_paper_doi 10.1021/ic2000409
_journal_volume 50
_journal_year 2011
_chemical_formula_sum 'C60 H90 N9 Y3'
_chemical_formula_weight 1204.14
_chemical_name_systematic
; 
 ? 
;
_space_group_IT_number 15
_symmetry_cell_setting monoclinic
_symmetry_space_group_name_Hall '-C 2yc'
_symmetry_space_group_name_H-M 'C 1 2/c 1'
_atom_sites_solution_hydrogens geom
_atom_sites_solution_primary direct
_atom_sites_solution_secondary difmap
_audit_creation_method SHELXTL
_cell_angle_alpha 90.00
_cell_angle_beta 105.7323(4)
_cell_angle_gamma 90.00
_cell_formula_units_Z 4
_cell_length_a 22.2813(8)
_cell_length_b 14.5879(6)
_cell_length_c 19.2893(7)
_cell_measurement_reflns_used 9888
_cell_measurement_temperature 93(2)
_cell_measurement_theta_max 28.57
_cell_measurement_theta_min 2.48
_cell_volume 6034.9(4)
_computing_cell_refinement 'Bruker SAINT'
_computing_data_collection 'Bruker APEX2'
_computing_data_reduction 'Bruker SAINT'
_computing_molecular_graphics 'Bruker SHELXTL'
_computing_publication_material 'Bruker SHELXTL'
_computing_structure_refinement 'SHELXL-97 (Sheldrick, 2008)'
_computing_structure_solution 'SHELXS-97 (Sheldrick, 2008)'
_diffrn_ambient_temperature 93(2)
_diffrn_measured_fraction_theta_full 1.000
_diffrn_measured_fraction_theta_max 0.985
_diffrn_measurement_device_type 'Bruker APEX-II CCD'
_diffrn_measurement_method '\f and \w scans'
_diffrn_radiation_monochromator graphite
_diffrn_radiation_source 'fine-focus sealed tube'
_diffrn_radiation_type MoK\a
_diffrn_radiation_wavelength 0.71073
_diffrn_reflns_av_R_equivalents 0.0225
_diffrn_reflns_av_sigmaI/netI 0.0186
_diffrn_reflns_limit_h_max 29
_diffrn_reflns_limit_h_min -28
_diffrn_reflns_limit_k_max 19
_diffrn_reflns_limit_k_min -19
_diffrn_reflns_limit_l_max 25
_diffrn_reflns_limit_l_min -25
_diffrn_reflns_number 35641
_diffrn_reflns_theta_full 25.50
_diffrn_reflns_theta_max 28.28
_diffrn_reflns_theta_min 1.87
_exptl_absorpt_coefficient_mu 2.905
_exptl_absorpt_correction_T_max 0.6083
_exptl_absorpt_correction_T_min 0.3895
_exptl_absorpt_correction_type numerical
_exptl_absorpt_process_details 'Bruker SADABS'
_exptl_crystal_colour colorless
_exptl_crystal_density_diffrn 1.325
_exptl_crystal_density_meas ?
_exptl_crystal_description polyhedron
_exptl_crystal_F_000 2520
_exptl_crystal_size_max 0.40
_exptl_crystal_size_mid 0.24
_exptl_crystal_size_min 0.19
_refine_diff_density_max 0.471
_refine_diff_density_min -0.357
_refine_diff_density_rms 0.056
_refine_ls_extinction_method none
_refine_ls_goodness_of_fit_ref 1.035
_refine_ls_hydrogen_treatment constr
_refine_ls_matrix_type full
_refine_ls_number_parameters 341
_refine_ls_number_reflns 7374
_refine_ls_number_restraints 0
_refine_ls_restrained_S_all 1.035
_refine_ls_R_factor_all 0.0315
_refine_ls_R_factor_gt 0.0247
_refine_ls_shift/su_max 0.001
_refine_ls_shift/su_mean 0.000
_refine_ls_structure_factor_coef Fsqd
_refine_ls_weighting_details 'calc w=1/[\s^2^(Fo^2^)+(0.0349P)^2^+5.0890P] where P=(Fo^2^+2Fc^2^)/3'
_refine_ls_weighting_scheme calc
_refine_ls_wR_factor_gt 0.0614
_refine_ls_wR_factor_ref 0.0642
_reflns_number_gt 6529
_reflns_number_total 7374
_reflns_threshold_expression >2sigma(I)
_cod_data_source_file ic2000409_si_002_01.cif
_cod_data_source_block mrm18
_cod_depositor_comments
;
The following automatic conversions were performed:

'_exptl_crystal_density_meas' value 'none' was changed to '?' - the
value is perceived as not measured.

Automatic conversion script
Id: cif_fix_values 3008 2015-01-20 13:52:24Z robertas 
;
_cod_database_code 4324977

loop_
_symmetry_equiv_pos_as_xyz
'x, y, z'
'-x, y, -z+1/2'
'x+1/2, y+1/2, z'
'-x+1/2, y+1/2, -z+1/2'
'-x, -y, -z'
'x, -y, z-1/2'
'-x+1/2, -y+1/2, -z'
'x+1/2, -y+1/2, z-1/2'

loop_
_atom_site_label
_atom_site_type_symbol
_atom_site_fract_x
_atom_site_fract_y
_atom_site_fract_z
_atom_site_U_iso_or_equiv
_atom_site_adp_type
_atom_site_occupancy
_atom_site_symmetry_multiplicity
_atom_site_calc_flag
_atom_site_refinement_flags
Y1 Y 0.5000 0.073751(13) 0.2500 0.01702(5) Uani 1 2 d S
Y2 Y 0.356781(6) 0.470400(9) 0.129359(7) 0.01638(5) Uani 1 1 d .
N1 N 0.43978(7) 0.18847(10) 0.17975(9) 0.0320(3) Uani 1 1 d .
N2 N 0.40688(7) 0.25187(9) 0.16814(8) 0.0241(3) Uani 1 1 d .
N3 N 0.37276(7) 0.31454(10) 0.15545(9) 0.0321(3) Uani 1 1 d .
N4 N 0.44721(6) 0.50072(13) 0.21968(8) 0.0334(4) Uani 1 1 d .
N5 N 0.5000 0.50049(15) 0.2500 0.0244(4) Uani 1 2 d S
C1 C 0.55995(8) 0.09202(12) 0.15060(9) 0.0254(3) Uani 1 1 d .
C2 C 0.60547(7) 0.06054(11) 0.21240(9) 0.0224(3) Uani 1 1 d .
C3 C 0.59041(8) -0.03020(11) 0.22689(11) 0.0292(4) Uani 1 1 d .
C4 C 0.53565(9) -0.05565(13) 0.17398(12) 0.0358(4) Uani 1 1 d .
C5 C 0.51606(8) 0.02060(14) 0.12725(10) 0.0345(4) Uani 1 1 d .
C6 C 0.56139(10) 0.18359(15) 0.11536(12) 0.0418(5) Uani 1 1 d .
H6A H 0.5675 0.2321 0.1518 0.063 Uiso 1 1 calc R
H6B H 0.5218 0.1936 0.0787 0.063 Uiso 1 1 calc R
H6C H 0.5957 0.1848 0.0926 0.063 Uiso 1 1 calc R
C7 C 0.66340(8) 0.11059(13) 0.25302(10) 0.0312(4) Uani 1 1 d .
H7A H 0.6998 0.0839 0.2412 0.047 Uiso 1 1 calc R
H7B H 0.6683 0.1050 0.3049 0.047 Uiso 1 1 calc R
H7C H 0.6598 0.1755 0.2394 0.047 Uiso 1 1 calc R
C8 C 0.63134(10) -0.08972(15) 0.28476(14) 0.0483(6) Uani 1 1 d .
H8A H 0.6136 -0.1515 0.2819 0.072 Uiso 1 1 calc R
H8B H 0.6337 -0.0634 0.3322 0.072 Uiso 1 1 calc R
H8C H 0.6733 -0.0929 0.2778 0.072 Uiso 1 1 calc R
C9 C 0.50878(11) -0.15117(16) 0.15962(17) 0.0648(8) Uani 1 1 d .
H9A H 0.5246 -0.1805 0.1224 0.097 Uiso 1 1 calc R
H9B H 0.4632 -0.1475 0.1432 0.097 Uiso 1 1 calc R
H9C H 0.5211 -0.1874 0.2040 0.097 Uiso 1 1 calc R
C10 C 0.45884(10) 0.0231(2) 0.06330(12) 0.0591(8) Uani 1 1 d .
H10A H 0.4575 0.0815 0.0378 0.089 Uiso 1 1 calc R
H10B H 0.4213 0.0170 0.0801 0.089 Uiso 1 1 calc R
H10C H 0.4607 -0.0276 0.0306 0.089 Uiso 1 1 calc R
C11 C 0.43803(8) 0.46442(11) 0.05279(8) 0.0220(3) Uani 1 1 d .
C12 C 0.38746(8) 0.41051(11) 0.01349(8) 0.0207(3) Uani 1 1 d .
C13 C 0.33549(8) 0.46889(11) -0.01289(8) 0.0242(3) Uani 1 1 d .
C14 C 0.35458(9) 0.55988(11) 0.00971(9) 0.0269(4) Uani 1 1 d .
C15 C 0.41781(9) 0.55669(11) 0.05084(9) 0.0253(3) Uani 1 1 d .
C16 C 0.50268(8) 0.43010(14) 0.08932(9) 0.0301(4) Uani 1 1 d .
H16A H 0.5228 0.4090 0.0529 0.045 Uiso 1 1 calc R
H16B H 0.5000 0.3791 0.1214 0.045 Uiso 1 1 calc R
H16C H 0.5273 0.4799 0.1174 0.045 Uiso 1 1 calc R
C17 C 0.38964(9) 0.30982(11) -0.00319(9) 0.0280(4) Uani 1 1 d .
H17A H 0.3510 0.2804 0.0002 0.042 Uiso 1 1 calc R
H17B H 0.4253 0.2815 0.0314 0.042 Uiso 1 1 calc R
H17C H 0.3940 0.3022 -0.0521 0.042 Uiso 1 1 calc R
C18 C 0.27456(9) 0.44058(15) -0.06390(10) 0.0347(4) Uani 1 1 d .
H18A H 0.2804 0.4303 -0.1119 0.052 Uiso 1 1 calc R
H18B H 0.2436 0.4891 -0.0665 0.052 Uiso 1 1 calc R
H18C H 0.2600 0.3839 -0.0466 0.052 Uiso 1 1 calc R
C19 C 0.31912(11) 0.64680(13) -0.01565(10) 0.0404(5) Uani 1 1 d .
H19A H 0.3300 0.6697 -0.0585 0.061 Uiso 1 1 calc R
H19B H 0.3300 0.6930 0.0226 0.061 Uiso 1 1 calc R
H19C H 0.2743 0.6344 -0.0276 0.061 Uiso 1 1 calc R
C20 C 0.45677(11) 0.63880(13) 0.08280(11) 0.0408(5) Uani 1 1 d .
H20A H 0.4975 0.6181 0.1124 0.061 Uiso 1 1 calc R
H20B H 0.4356 0.6734 0.1128 0.061 Uiso 1 1 calc R
H20C H 0.4625 0.6782 0.0440 0.061 Uiso 1 1 calc R
C21 C 0.31510(7) 0.55724(10) 0.22766(8) 0.0186(3) Uani 1 1 d .
C22 C 0.30037(7) 0.46326(10) 0.23280(9) 0.0200(3) Uani 1 1 d .
C23 C 0.25453(7) 0.43917(12) 0.16831(10) 0.0247(3) Uani 1 1 d .
C24 C 0.24111(7) 0.51815(12) 0.12392(9) 0.0258(3) Uani 1 1 d .
C25 C 0.27898(8) 0.59078(11) 0.16047(9) 0.0227(3) Uani 1 1 d .
C26 C 0.35684(8) 0.61554(12) 0.28548(9) 0.0275(4) Uani 1 1 d .
H26A H 0.3866 0.6486 0.2654 0.041 Uiso 1 1 calc R
H26B H 0.3796 0.5763 0.3251 0.041 Uiso 1 1 calc R
H26C H 0.3315 0.6596 0.3035 0.041 Uiso 1 1 calc R
C27 C 0.32657(9) 0.40176(12) 0.29617(10) 0.0301(4) Uani 1 1 d .
H27A H 0.2935 0.3853 0.3186 0.045 Uiso 1 1 calc R
H27B H 0.3601 0.4338 0.3313 0.045 Uiso 1 1 calc R
H27C H 0.3432 0.3460 0.2799 0.045 Uiso 1 1 calc R
C28 C 0.22265(9) 0.34741(14) 0.15148(12) 0.0401(5) Uani 1 1 d .
H28A H 0.2456 0.3014 0.1855 0.060 Uiso 1 1 calc R
H28B H 0.2217 0.3292 0.1023 0.060 Uiso 1 1 calc R
H28C H 0.1799 0.3520 0.1557 0.060 Uiso 1 1 calc R
C29 C 0.18752(9) 0.52545(17) 0.05654(11) 0.0430(5) Uani 1 1 d .
H29A H 0.1484 0.5335 0.0699 0.065 Uiso 1 1 calc R
H29B H 0.1852 0.4693 0.0280 0.065 Uiso 1 1 calc R
H29C H 0.1942 0.5782 0.0280 0.065 Uiso 1 1 calc R
C30 C 0.27446(11) 0.69069(12) 0.13968(10) 0.0373(5) Uani 1 1 d .
H30A H 0.2540 0.7246 0.1708 0.056 Uiso 1 1 calc R
H30B H 0.2500 0.6970 0.0894 0.056 Uiso 1 1 calc R
H30C H 0.3164 0.7155 0.1454 0.056 Uiso 1 1 calc R

loop_
_atom_site_aniso_label
_atom_site_aniso_U_11
_atom_site_aniso_U_22
_atom_site_aniso_U_33
_atom_site_aniso_U_23
_atom_site_aniso_U_13
_atom_site_aniso_U_12
Y1 0.01432(9) 0.01143(9) 0.02431(11) 0.000 0.00352(8) 0.000
Y2 0.01532(7) 0.01602(7) 0.01677(7) 0.00204(5) 0.00262(5) 0.00278(5)
N1 0.0313(8) 0.0282(8) 0.0408(9) 0.0131(7) 0.0172(7) 0.0138(6)
N2 0.0272(7) 0.0222(7) 0.0270(7) 0.0067(6) 0.0146(6) 0.0049(6)
N3 0.0375(8) 0.0242(7) 0.0405(9) 0.0125(6) 0.0205(7) 0.0138(6)
N4 0.0168(7) 0.0596(11) 0.0223(7) -0.0017(7) 0.0024(6) 0.0038(7)
N5 0.0194(9) 0.0376(11) 0.0169(9) 0.000 0.0059(7) 0.000
C1 0.0210(8) 0.0304(9) 0.0266(8) -0.0024(7) 0.0096(6) 0.0055(7)
C2 0.0162(7) 0.0211(8) 0.0308(9) -0.0044(6) 0.0077(6) 0.0027(6)
C3 0.0227(8) 0.0195(8) 0.0463(11) -0.0021(7) 0.0111(8) 0.0056(6)
C4 0.0276(9) 0.0233(9) 0.0595(13) -0.0192(9) 0.0168(9) -0.0038(7)
C5 0.0207(8) 0.0486(12) 0.0329(10) -0.0194(9) 0.0049(7) 0.0018(8)
C6 0.0372(11) 0.0493(12) 0.0464(12) 0.0191(10) 0.0243(9) 0.0162(9)
C7 0.0170(8) 0.0340(10) 0.0425(10) -0.0081(8) 0.0078(7) -0.0018(7)
C8 0.0358(11) 0.0352(11) 0.0764(16) 0.0177(11) 0.0194(11) 0.0167(9)
C9 0.0484(13) 0.0349(12) 0.119(2) -0.0431(14) 0.0369(15) -0.0160(10)
C10 0.0269(10) 0.109(2) 0.0370(12) -0.0324(13) 0.0005(9) 0.0023(12)
C11 0.0255(8) 0.0242(8) 0.0185(7) -0.0012(6) 0.0096(6) -0.0026(6)
C12 0.0241(8) 0.0204(7) 0.0180(7) -0.0002(6) 0.0061(6) 0.0014(6)
C13 0.0272(8) 0.0273(8) 0.0164(7) -0.0005(6) 0.0033(6) 0.0043(7)
C14 0.0426(10) 0.0206(8) 0.0186(8) 0.0049(6) 0.0103(7) 0.0061(7)
C15 0.0379(9) 0.0198(8) 0.0211(8) -0.0002(6) 0.0131(7) -0.0063(7)
C16 0.0212(8) 0.0439(11) 0.0263(9) -0.0062(8) 0.0081(7) -0.0019(7)
C17 0.0341(9) 0.0219(8) 0.0273(9) -0.0038(7) 0.0071(7) 0.0011(7)
C18 0.0286(9) 0.0463(11) 0.0248(9) -0.0048(8) -0.0004(7) 0.0060(8)
C19 0.0667(14) 0.0278(10) 0.0283(10) 0.0084(8) 0.0156(9) 0.0168(9)
C20 0.0607(13) 0.0291(10) 0.0371(10) -0.0074(8) 0.0211(10) -0.0187(9)
C21 0.0169(7) 0.0184(7) 0.0206(7) -0.0009(6) 0.0053(6) 0.0024(6)
C22 0.0190(7) 0.0182(7) 0.0251(8) 0.0000(6) 0.0097(6) 0.0013(6)
C23 0.0166(7) 0.0256(8) 0.0339(9) -0.0090(7) 0.0101(7) -0.0027(6)
C24 0.0161(7) 0.0339(9) 0.0251(8) -0.0055(7) 0.0019(6) 0.0077(7)
C25 0.0234(8) 0.0213(8) 0.0230(8) 0.0004(6) 0.0055(6) 0.0083(6)
C26 0.0263(8) 0.0270(9) 0.0279(9) -0.0071(7) 0.0049(7) -0.0021(7)
C27 0.0396(10) 0.0252(8) 0.0300(9) 0.0068(7) 0.0170(8) 0.0064(7)
C28 0.0303(9) 0.0353(11) 0.0585(13) -0.0200(9) 0.0184(9) -0.0135(8)
C29 0.0236(9) 0.0656(15) 0.0330(10) -0.0132(10) -0.0039(8) 0.0137(9)
C30 0.0565(13) 0.0250(9) 0.0322(10) 0.0055(7) 0.0149(9) 0.0181(9)

loop_
_atom_type_symbol
_atom_type_description
_atom_type_scat_dispersion_real
_atom_type_scat_dispersion_imag
_atom_type_scat_source
C C 0.0033 0.0016 'International Tables Vol C Tables 4.2.6.8 and 6.1.1.4'
H H 0.0000 0.0000 'International Tables Vol C Tables 4.2.6.8 and 6.1.1.4'
N N 0.0061 0.0033 'International Tables Vol C Tables 4.2.6.8 and 6.1.1.4'
Y Y -2.7962 3.5667 'International Tables Vol C Tables 4.2.6.8 and 6.1.1.4'

loop_
_geom_angle_atom_site_label_1
_geom_angle_atom_site_label_2
_geom_angle_atom_site_label_3
_geom_angle
_geom_angle_site_symmetry_1
_geom_angle_site_symmetry_3
Cnt1 Y1 N1 104.1 . .
Cnt1 Y1 N1 104.9 2_655 .
Cnt1 Y1 Cnt1 139.0 2_655 .
Cnt2 Y2 N3 104.9 . .
Cnt2 Y2 N4 103.7 . .
Cnt2 Y3 N3 104.8 . .
Cnt2 Y3 N4 102.7 . .
Cnt2 Y2 Cnt3 140.4 . .
N1 Y1 N1 88.42(8) 2_655 .
N1 Y1 C5 122.79(6) 2_655 .
N1 Y1 C5 83.39(6) . .
N1 Y1 C5 83.39(6) 2_655 2_655
N1 Y1 C5 122.79(6) . 2_655
C5 Y1 C5 145.39(10) . 2_655
N1 Y1 C1 91.43(5) 2_655 .
N1 Y1 C1 80.21(5) . .
C5 Y1 C1 31.37(6) . .
C5 Y1 C1 156.07(5) 2_655 .
N1 Y1 C1 80.21(5) 2_655 2_655
N1 Y1 C1 91.43(5) . 2_655
C5 Y1 C1 156.07(5) . 2_655
C5 Y1 C1 31.37(6) 2_655 2_655
C1 Y1 C1 168.37(8) . 2_655
N1 Y1 C4 128.50(5) 2_655 .
N1 Y1 C4 113.71(6) . .
C5 Y1 C4 31.47(7) . .
C5 Y1 C4 115.33(7) 2_655 .
C1 Y1 C4 51.62(6) . .
C1 Y1 C4 139.96(6) 2_655 .
N1 Y1 C4 113.71(6) 2_655 2_655
N1 Y1 C4 128.50(5) . 2_655
C5 Y1 C4 115.33(7) . 2_655
C5 Y1 C4 31.47(7) 2_655 2_655
C1 Y1 C4 139.96(6) . 2_655
C1 Y1 C4 51.62(6) 2_655 2_655
C4 Y1 C4 88.77(9) . 2_655
N1 Y1 C2 78.35(5) 2_655 .
N1 Y1 C2 107.84(5) . .
C5 Y1 C2 51.60(5) . .
C5 Y1 C2 125.30(5) 2_655 .
C1 Y1 C2 31.12(5) . .
C1 Y1 C2 150.56(5) 2_655 .
C4 Y1 C2 51.17(5) . .
C4 Y1 C2 121.53(5) 2_655 .
N1 Y1 C2 107.84(5) 2_655 2_655
N1 Y1 C2 78.35(5) . 2_655
C5 Y1 C2 125.30(5) . 2_655
C5 Y1 C2 51.60(5) 2_655 2_655
C1 Y1 C2 150.56(5) . 2_655
C1 Y1 C2 31.12(5) 2_655 2_655
C4 Y1 C2 121.53(5) . 2_655
C4 Y1 C2 51.17(5) 2_655 2_655
C2 Y1 C2 171.65(7) . 2_655
N1 Y1 C3 99.45(5) 2_655 .
N1 Y1 C3 130.92(6) . .
C5 Y1 C3 51.69(6) . .
C5 Y1 C3 106.26(6) 2_655 .
C1 Y1 C3 51.46(6) . .
C1 Y1 C3 137.63(6) 2_655 .
C4 Y1 C3 30.92(6) . .
C4 Y1 C3 92.36(6) 2_655 .
C2 Y1 C3 30.89(5) . .
C2 Y1 C3 140.80(5) 2_655 .
N1 Y1 C3 130.92(6) 2_655 2_655
N1 Y1 C3 99.45(5) . 2_655
C5 Y1 C3 106.26(6) . 2_655
C5 Y1 C3 51.69(6) 2_655 2_655
C1 Y1 C3 137.63(6) . 2_655
C1 Y1 C3 51.46(6) 2_655 2_655
C4 Y1 C3 92.35(6) . 2_655
C4 Y1 C3 30.92(6) 2_655 2_655
C2 Y1 C3 140.80(5) . 2_655
C2 Y1 C3 30.89(5) 2_655 2_655
C3 Y1 C3 110.30(8) . 2_655
N4 Y2 N3 88.46(6) . .
N4 Y2 C15 82.02(6) . .
N3 Y2 C15 121.36(5) . .
N4 Y2 C23 117.54(5) . .
N3 Y2 C23 82.11(5) . .
C15 Y2 C23 151.27(6) . .
N4 Y2 C11 80.69(5) . .
N3 Y2 C11 90.04(5) . .
C15 Y2 C11 31.34(5) . .
C23 Y2 C11 159.72(5) . .
N4 Y2 C22 86.23(5) . .
N3 Y2 C22 82.78(5) . .
C15 Y2 C22 152.58(5) . .
C23 Y2 C22 31.41(5) . .
C11 Y2 C22 165.26(5) . .
N4 Y2 C14 111.62(6) . .
N3 Y2 C14 129.45(5) . .
C15 Y2 C14 31.29(6) . .
C23 Y2 C14 121.61(6) . .
C11 Y2 C14 51.53(5) . .
C22 Y2 C14 141.49(5) . .
N4 Y2 C24 128.17(5) . .
N3 Y2 C24 110.80(6) . .
C15 Y2 C24 120.28(6) . .
C23 Y2 C24 31.22(6) . .
C11 Y2 C24 142.98(5) . .
C22 Y2 C24 51.69(5) . .
C14 Y2 C24 92.76(6) . .
N4 Y2 C25 101.06(5) . .
N3 Y2 C25 131.90(5) . .
C15 Y2 C25 106.68(5) . .
C23 Y2 C25 51.54(5) . .
C11 Y2 C25 137.89(5) . .
C22 Y2 C25 51.55(5) . .
C14 Y2 C25 90.69(5) . .
C24 Y2 C25 31.07(5) . .
N4 Y2 C21 76.88(5) . .
N3 Y2 C21 111.96(5) . .
C15 Y2 C21 121.49(5) . .
C23 Y2 C21 51.56(5) . .
C11 Y2 C21 147.80(5) . .
C22 Y2 C21 31.18(5) . .
C14 Y2 C21 117.53(5) . .
C24 Y2 C21 51.34(5) . .
C25 Y2 C21 30.98(5) . .
N4 Y2 C13 130.76(5) . .
N3 Y2 C13 100.88(5) . .
C15 Y2 C13 51.75(5) . .
C23 Y2 C13 111.63(5) . .
C11 Y2 C13 51.44(5) . .
C22 Y2 C13 142.62(5) . .
C14 Y2 C13 31.24(5) . .
C24 Y2 C13 93.56(5) . .
C25 Y2 C13 107.17(5) . .
C21 Y2 C13 138.13(5) . .
N4 Y2 C12 108.98(5) . .
N3 Y2 C12 78.58(5) . .
C15 Y2 C12 51.56(5) . .
C23 Y2 C12 128.69(5) . .
C11 Y2 C12 31.03(5) . .
C22 Y2 C12 155.42(5) . .
C14 Y2 C12 51.32(5) . .
C24 Y2 C12 121.58(5) . .
C25 Y2 C12 137.94(5) . .
C21 Y2 C12 168.46(5) . .
C13 Y2 C12 30.93(5) . .
N2 N1 Y1 156.12(13) . .
N1 N2 N3 178.5(2) . .
N2 N3 Y2 149.01(13) . .
N5 N4 Y2 158.55(13) . .
N4 N5 N4 179.7(3) . 2_655
C2 C1 C5 107.72(16) . .
C2 C1 C6 124.80(17) . .
C5 C1 C6 127.40(17) . .
C2 C1 Y1 75.10(9) . .
C5 C1 Y1 73.38(10) . .
C6 C1 Y1 119.79(11) . .
C3 C2 C1 108.44(15) . .
C3 C2 C7 124.62(16) . .
C1 C2 C7 126.75(16) . .
C3 C2 Y1 74.80(9) . .
C1 C2 Y1 73.78(9) . .
C7 C2 Y1 121.45(11) . .
C4 C3 C2 107.97(16) . .
C4 C3 C8 127.86(17) . .
C2 C3 C8 123.86(17) . .
C4 C3 Y1 74.05(10) . .
C2 C3 Y1 74.30(9) . .
C8 C3 Y1 122.57(14) . .
C3 C4 C5 107.98(16) . .
C3 C4 C9 126.6(2) . .
C5 C4 C9 124.5(2) . .
C3 C4 Y1 75.03(10) . .
C5 C4 Y1 72.92(10) . .
C9 C4 Y1 126.62(14) . .
C1 C5 C4 107.86(16) . .
C1 C5 C10 126.7(2) . .
C4 C5 C10 125.5(2) . .
C1 C5 Y1 75.25(10) . .
C4 C5 Y1 75.61(11) . .
C10 C5 Y1 116.10(13) . .
C12 C11 C15 108.22(15) . .
C12 C11 C16 125.98(15) . .
C15 C11 C16 125.79(15) . .
C12 C11 Y2 75.51(9) . .
C15 C11 Y2 73.79(9) . .
C16 C11 Y2 117.68(11) . .
C11 C12 C13 108.26(14) . .
C11 C12 C17 126.10(15) . .
C13 C12 C17 125.44(15) . .
C11 C12 Y2 73.47(9) . .
C13 C12 Y2 74.49(9) . .
C17 C12 Y2 122.06(11) . .
C12 C13 C14 107.63(15) . .
C12 C13 C18 125.14(16) . .
C14 C13 C18 126.72(16) . .
C12 C13 Y2 74.58(9) . .
C14 C13 Y2 73.82(9) . .
C18 C13 Y2 123.75(12) . .
C15 C14 C13 108.02(15) . .
C15 C14 C19 124.36(17) . .
C13 C14 C19 126.77(17) . .
C15 C14 Y2 73.41(9) . .
C13 C14 Y2 74.94(9) . .
C19 C14 Y2 125.78(12) . .
C11 C15 C14 107.86(15) . .
C11 C15 C20 126.84(17) . .
C14 C15 C20 125.22(17) . .
C11 C15 Y2 74.87(9) . .
C14 C15 Y2 75.30(10) . .
C20 C15 Y2 118.50(11) . .
C25 C21 C22 108.25(14) . .
C25 C21 C26 124.52(15) . .
C22 C21 C26 126.98(14) . .
C25 C21 Y2 74.48(9) . .
C22 C21 Y2 73.78(9) . .
C26 C21 Y2 122.28(10) . .
C21 C22 C23 107.59(14) . .
C21 C22 C27 126.01(15) . .
C23 C22 C27 126.36(15) . .
C21 C22 Y2 75.04(9) . .
C23 C22 Y2 74.00(9) . .
C27 C22 Y2 118.73(10) . .
C24 C23 C22 108.12(14) . .
C24 C23 C28 125.52(16) . .
C22 C23 C28 126.27(17) . .
C24 C23 Y2 75.14(9) . .
C22 C23 Y2 74.60(9) . .
C28 C23 Y2 119.13(11) . .
C25 C24 C23 107.90(14) . .
C25 C24 C29 126.87(17) . .
C23 C24 C29 124.36(17) . .
C25 C24 Y2 74.62(9) . .
C23 C24 Y2 73.64(9) . .
C29 C24 Y2 125.93(12) . .
C21 C25 C24 108.13(14) . .
C21 C25 C30 123.95(15) . .
C24 C25 C30 127.04(16) . .
C21 C25 Y2 74.54(9) . .
C24 C25 Y2 74.31(9) . .
C30 C25 Y2 125.55(12) . .

loop_
_geom_bond_atom_site_label_1
_geom_bond_atom_site_label_2
_geom_bond_distance
_geom_bond_site_symmetry_2
Y1 Cnt1 2.345 .
Y2 Cnt2 2.348 .
Y2 Cnt3 2.348 .
Y1 N1 2.3347(14) 2_655
Y1 N1 2.3348(14) .
Y1 C5 2.6067(18) .
Y1 C5 2.6067(18) 2_655
Y1 C1 2.6306(17) .
Y1 C1 2.6306(17) 2_655
Y1 C4 2.6413(18) .
Y1 C4 2.6413(18) 2_655
Y1 C2 2.6475(15) .
Y1 C2 2.6476(15) 2_655
Y1 C3 2.6539(16) .
Y1 C3 2.6539(16) 2_655
Y2 N4 2.3211(14) .
Y2 N3 2.3351(14) .
Y2 C15 2.6161(16) .
Y2 C23 2.6251(16) .
Y2 C11 2.6299(16) .
Y2 C22 2.6328(15) .
Y2 C14 2.6404(16) .
Y2 C24 2.6443(16) .
Y2 C25 2.6482(15) .
Y2 C21 2.6490(15) .
Y2 C13 2.6549(16) .
Y2 C12 2.6561(16) .
N1 N2 1.1635(19) .
N2 N3 1.1716(19) .
N4 N5 1.1629(14) .
N5 N4 1.1629(14) 2_655
C1 C2 1.416(2) .
C1 C5 1.416(3) .
C1 C6 1.503(3) .
C2 C3 1.412(2) .
C2 C7 1.505(2) .
C3 C4 1.412(3) .
C3 C8 1.510(3) .
C4 C5 1.424(3) .
C4 C9 1.512(3) .
C5 C10 1.515(3) .
C11 C12 1.414(2) .
C11 C15 1.417(2) .
C11 C16 1.507(2) .
C12 C13 1.416(2) .
C12 C17 1.507(2) .
C13 C14 1.426(2) .
C13 C18 1.503(2) .
C14 C15 1.418(3) .
C14 C19 1.504(2) .
C15 C20 1.509(2) .
C21 C25 1.415(2) .
C21 C22 1.419(2) .
C21 C26 1.507(2) .
C22 C23 1.423(2) .
C22 C27 1.501(2) .
C23 C24 1.418(3) .
C23 C28 1.509(2) .
C24 C25 1.417(2) .
C24 C29 1.512(2) .
C25 C30 1.508(2) .
